data_4510080
loop_
_publ_author_name
'Yang, Jin-Xia'
'Qin, Ye-Yan'
'Cheng, Jian-Kai'
'Yao, Yuan-Gen'

_publ_section_title
;
 Tuning Different Kinds of Entangled Networks by Varying N-Donor Ligands:
 From Self-Penetrating to Multi-interpenetrating
;
_journal_issue 3
_journal_name_full 'Crystal Growth &amp; Design'
_journal_page_first 1047
_journal_paper_doi 10.1021/cg401519w
_journal_volume 14
_journal_year 2014
_chemical_formula_moiety 'C17 H24 N6 O3 Zn, N O3, 3(H2 O)'
_chemical_formula_sum 'C17 H30 N7 O9 Zn'
_chemical_formula_weight 541.87
_chemical_name_systematic
; 
 ? 
;
_space_group_IT_number 2
_symmetry_cell_setting triclinic
_symmetry_space_group_name_Hall '-P 1'
_symmetry_space_group_name_H-M 'P -1'
_atom_sites_solution_hydrogens geom
_atom_sites_solution_primary direct
_atom_sites_solution_secondary difmap
_audit_creation_method SHELXL-97
_cell_angle_alpha 86.427(7)
_cell_angle_beta 84.122(7)
_cell_angle_gamma 83.573(8)
_cell_formula_units_Z 2
_cell_length_a 8.301(3)
_cell_length_b 11.146(4)
_cell_length_c 13.363(5)
_cell_measurement_reflns_used 3166
_cell_measurement_temperature 293(2)
_cell_measurement_theta_max 27.5127
_cell_measurement_theta_min 2.4566
_cell_volume 1220.5(8)
_computing_cell_refinement 'Bruker XSCANS'
_computing_data_collection 'Bruker XSCANS'
_computing_data_reduction 'Bruker SHELXTL'
_computing_molecular_graphics 'Bruker SHELXTL'
_computing_publication_material 'Bruker SHELXTL'
_computing_structure_refinement 'SHELXL-97 (Sheldrick, 1997)'
_computing_structure_solution 'SHELXS-97 (Sheldrick, 1990)'
_diffrn_ambient_temperature 293(2)
_diffrn_measured_fraction_theta_full 0.954
_diffrn_measured_fraction_theta_max 0.954
_diffrn_measurement_device_type 'Bruker P4'
_diffrn_measurement_method '\w scans'
_diffrn_radiation_monochromator graphite
_diffrn_radiation_source 'fine-focus sealed tube'
_diffrn_radiation_type MoK\a
_diffrn_radiation_wavelength 0.71073
_diffrn_reflns_av_R_equivalents 0.0159
_diffrn_reflns_av_sigmaI/netI 0.0246
_diffrn_reflns_limit_h_max 9
_diffrn_reflns_limit_h_min -9
_diffrn_reflns_limit_k_max 13
_diffrn_reflns_limit_k_min -13
_diffrn_reflns_limit_l_max 15
_diffrn_reflns_limit_l_min -15
_diffrn_reflns_number 7755
_diffrn_reflns_theta_full 25.00
_diffrn_reflns_theta_max 25.00
_diffrn_reflns_theta_min 2.34
_diffrn_standards_decay_% none
_diffrn_standards_interval_count 0
_diffrn_standards_interval_time none
_diffrn_standards_number none
_exptl_absorpt_coefficient_mu 1.066
_exptl_absorpt_correction_T_max 1.0000
_exptl_absorpt_correction_T_min 0.9454
_exptl_absorpt_correction_type multi-scan
_exptl_absorpt_process_details crystalclear
_exptl_crystal_colour colorless
_exptl_crystal_density_diffrn 1.474
_exptl_crystal_density_method 'not measured'
_exptl_crystal_description block
_exptl_crystal_F_000 360
_exptl_crystal_size_max 0.2
_exptl_crystal_size_mid 0.2
_exptl_crystal_size_min 0.2
_refine_diff_density_max 1.116
_refine_diff_density_min -0.561
_refine_diff_density_rms 0.053
_refine_ls_extinction_method none
_refine_ls_goodness_of_fit_ref 0.988
_refine_ls_hydrogen_treatment mixed
_refine_ls_matrix_type full
_refine_ls_number_parameters 307
_refine_ls_number_reflns 4092
_refine_ls_number_restraints 4
_refine_ls_restrained_S_all 0.992
_refine_ls_R_factor_all 0.0446
_refine_ls_R_factor_gt 0.0394
_refine_ls_shift/su_max 0.001
_refine_ls_shift/su_mean 0.000
_refine_ls_structure_factor_coef Fsqd
_refine_ls_weighting_details 'calc w=1/[\s^2^(Fo^2^)+(0.0541P)^2^+1.1867P] where P=(Fo^2^+2Fc^2^)/3'
_refine_ls_weighting_scheme calc
_refine_ls_wR_factor_gt 0.0981
_refine_ls_wR_factor_ref 0.1020
_reflns_number_gt 3693
_reflns_number_total 4092
_reflns_threshold_expression >2sigma(I)
_cod_data_source_file cg401519w_si_002.cif
_cod_data_source_block Compound-2
_cod_depositor_comments
;
The following automatic conversions were performed:

'_symmetry_cell_setting' value 'Triclinic' changed to 'triclinic'
according to
/usr/data/users/saulius/crontab/automatic-downloads/current/ACS/lib/dictionaries/cif_core.dic
dictionary named 'cif_core.dic' version 2.4.2 from
2011-04-26.

'_exptl_absorpt_correction_type' value 'Multi-scan'
changed to 'multi-scan' according to
/usr/data/users/saulius/crontab/automatic-downloads/current/ACS/lib/dictionaries/cif_core.dic
dictionary named 'cif_core.dic' version 2.4.2 from 2011-04-26.

Automatic conversion script
Id: cif_fix_values 2281 2013-09-26 08:29:07Z andrius 
;
_cod_database_code 4510080

loop_
_symmetry_equiv_pos_as_xyz
'x, y, z'
'-x, -y, -z'

loop_
_atom_site_label
_atom_site_type_symbol
_atom_site_fract_x
_atom_site_fract_y
_atom_site_fract_z
_atom_site_U_iso_or_equiv
_atom_site_adp_type
_atom_site_occupancy
_atom_site_symmetry_multiplicity
_atom_site_calc_flag
_atom_site_refinement_flags
Zn1 Zn -0.05618(4) 0.31197(3) 0.79517(2) 0.03529(13) Uani 1 1 d .
C1 C -0.4277(4) 0.5115(3) 0.9798(2) 0.0418(7) Uani 1 1 d .
H1A H -0.4054 0.5916 0.9711 0.050 Uiso 1 1 calc R
C2 C -0.4071(4) 0.2967(3) 0.7561(2) 0.0418(7) Uani 1 1 d .
H2A H -0.4427 0.3695 0.7858 0.050 Uiso 1 1 calc R
C3 C -0.5033(4) 0.2240(3) 0.7204(2) 0.0458(7) Uani 1 1 d .
H3A H -0.6159 0.2367 0.7206 0.055 Uiso 1 1 calc R
C4 C -0.2508(4) 0.1456(3) 0.6973(2) 0.0391(6) Uani 1 1 d .
H4A H -0.1593 0.0933 0.6777 0.047 Uiso 1 1 calc R
C5 C -0.4530(4) 0.0246(3) 0.6345(3) 0.0503(8) Uani 1 1 d .
H5A H -0.5562 0.0034 0.6677 0.060 Uiso 1 1 calc R
H5B H -0.3727 -0.0448 0.6419 0.060 Uiso 1 1 calc R
C6 C -0.4702(4) 0.0531(3) 0.5242(3) 0.0515(8) Uani 1 1 d .
H6A H -0.3658 0.0703 0.4901 0.062 Uiso 1 1 calc R
H6B H -0.5470 0.1245 0.5164 0.062 Uiso 1 1 calc R
C7 C 0.0984(4) 0.2879(3) 0.9905(2) 0.0528(8) Uani 1 1 d .
H7A H 0.0690 0.3691 1.0024 0.063 Uiso 1 1 calc R
C8 C 0.1743(4) 0.2071(3) 1.0536(3) 0.0556(9) Uani 1 1 d .
H8A H 0.2070 0.2217 1.1158 0.067 Uiso 1 1 calc R
C9 C 0.1302(3) 0.1189(3) 0.9200(2) 0.0383(6) Uani 1 1 d .
H9A H 0.1281 0.0596 0.8743 0.046 Uiso 1 1 calc R
C10 C 0.2734(4) -0.0164(3) 1.0467(3) 0.0620(10) Uani 1 1 d .
H10A H 0.2553 -0.0800 1.0041 0.074 Uiso 1 1 calc R
H10B H 0.2241 -0.0351 1.1140 0.074 Uiso 1 1 calc R
C11 C 0.4549(4) -0.0139(3) 1.0499(3) 0.0582(9) Uani 1 1 d .
H11A H 0.4720 0.0462 1.0961 0.070 Uiso 1 1 calc R
H11B H 0.5006 -0.0919 1.0765 0.070 Uiso 1 1 calc R
C12 C 0.1238(5) 0.5324(3) 0.7530(3) 0.0597(9) Uani 1 1 d .
H12A H 0.1067 0.5519 0.8202 0.072 Uiso 1 1 calc R
C13 C 0.2058(5) 0.5945(3) 0.6795(3) 0.0653(10) Uani 1 1 d .
H13A H 0.2562 0.6635 0.6866 0.078 Uiso 1 1 calc R
C14 C 0.1191(4) 0.4433(3) 0.6173(2) 0.0420(7) Uani 1 1 d .
H14A H 0.0992 0.3887 0.5713 0.050 Uiso 1 1 calc R
C15 C 0.2789(4) 0.5729(4) 0.4931(3) 0.0687(11) Uani 1 1 d .
H15A H 0.2401 0.6558 0.4745 0.082 Uiso 1 1 calc R
H15B H 0.2490 0.5214 0.4436 0.082 Uiso 1 1 calc R
C16 C 0.4652(6) 0.5605(5) 0.4930(4) 0.0945(17) Uani 1 1 d .
H16A H 0.5121 0.5943 0.4294 0.113 Uiso 1 1 calc R
H16B H 0.4934 0.6073 0.5462 0.113 Uiso 1 1 calc R
C26 C -0.2971(4) 0.4149(3) 0.9471(2) 0.0420(7) Uani 1 1 d .
O1 O -0.1932(2) 0.44720(18) 0.87562(16) 0.0425(5) Uani 1 1 d .
O1W O 0.1160(3) 0.1658(2) 0.68242(17) 0.0503(5) Uani 1 1 d .
H1WA H 0.1076 0.1732 0.6194 0.060 Uiso 1 1 d RD
H1WB H 0.1460 0.0906 0.6900 0.060 Uiso 1 1 d RD
O2 O -0.2970(3) 0.3115(2) 0.98539(19) 0.0615(7) Uani 1 1 d .
O2W O -0.1594(4) 0.0722(2) 0.2536(2) 0.0855(9) Uani 1 1 d .
H2WA H -0.2289 0.1288 0.2348 0.103 Uiso 1 1 d RD
H2WB H -0.0897 0.1009 0.2850 0.103 Uiso 1 1 d RD
O3W O -0.3971(4) 0.2273(3) 1.1775(2) 0.0795(8) Uani 1 1 d .
H3WA H -0.3670 0.2605 1.1207 0.095 Uiso 1 1 d RD
H3WB H -0.4855 0.2663 1.2007 0.095 Uiso 1 1 d RD
O3 O 0.0994(4) 0.1678(3) 0.3281(2) 0.0775(8) Uani 1 1 d .
O4 O 0.1708(6) 0.2439(5) 0.4543(4) 0.153(2) Uani 1 1 d .
O4W O 0.6694(4) 0.6310(3) -0.2609(3) 0.0969(10) Uani 1 1 d .
H4WA H 0.7220 0.5732 -0.2295 0.116 Uiso 1 1 d RD
H4WB H 0.7456 0.6671 -0.2927 0.116 Uiso 1 1 d RD
O5 O -0.0344(7) 0.1511(5) 0.4714(3) 0.152(2) Uani 1 1 d .
N1 N -0.2463(3) 0.2470(2) 0.74206(17) 0.0346(5) Uani 1 1 d .
N2 N -0.4031(3) 0.1272(2) 0.68363(18) 0.0401(6) Uani 1 1 d .
N3 N 0.0706(3) 0.2325(2) 0.90574(17) 0.0352(5) Uani 1 1 d .
N4 N 0.1939(3) 0.0992(2) 1.00802(19) 0.0432(6) Uani 1 1 d .
N5 N 0.0693(3) 0.4357(2) 0.71382(18) 0.0381(5) Uani 1 1 d .
N6 N 0.2015(3) 0.5386(2) 0.5934(2) 0.0476(6) Uani 1 1 d .
N7 N 0.0774(5) 0.1859(3) 0.4182(3) 0.0710(10) Uani 1 1 d .

loop_
_atom_site_aniso_label
_atom_site_aniso_U_11
_atom_site_aniso_U_22
_atom_site_aniso_U_33
_atom_site_aniso_U_23
_atom_site_aniso_U_13
_atom_site_aniso_U_12
Zn1 0.0274(2) 0.0404(2) 0.0387(2) 0.00376(14) -0.00678(14) -0.00649(13)
C1 0.0373(15) 0.0397(15) 0.0470(17) -0.0055(13) 0.0023(13) -0.0017(13)
C2 0.0320(16) 0.0464(16) 0.0475(17) -0.0070(13) -0.0095(13) 0.0018(13)
C3 0.0283(15) 0.0586(19) 0.0515(18) -0.0062(15) -0.0088(14) -0.0028(14)
C4 0.0327(16) 0.0458(16) 0.0396(15) -0.0044(13) -0.0064(13) -0.0035(12)
C5 0.0483(19) 0.0484(18) 0.058(2) -0.0062(15) -0.0127(16) -0.0147(15)
C6 0.053(2) 0.0531(18) 0.0527(19) -0.0090(15) -0.0115(16) -0.0147(16)
C7 0.059(2) 0.0500(18) 0.0519(19) -0.0157(15) -0.0219(17) 0.0074(16)
C8 0.062(2) 0.063(2) 0.0447(18) -0.0108(16) -0.0224(17) -0.0005(17)
C9 0.0354(16) 0.0375(15) 0.0431(16) -0.0029(12) -0.0072(13) -0.0047(12)
C10 0.053(2) 0.0523(19) 0.078(2) 0.0309(18) -0.0150(19) -0.0080(16)
C11 0.053(2) 0.056(2) 0.066(2) 0.0216(17) -0.0227(18) -0.0014(16)
C12 0.072(2) 0.0522(19) 0.057(2) -0.0215(16) 0.0148(19) -0.0223(18)
C13 0.066(2) 0.0494(19) 0.081(3) -0.0132(19) 0.018(2) -0.0270(18)
C14 0.0375(17) 0.0471(16) 0.0413(16) -0.0019(13) -0.0013(13) -0.0064(13)
C15 0.046(2) 0.090(3) 0.060(2) 0.034(2) 0.0066(18) 0.0054(19)
C16 0.067(3) 0.120(4) 0.081(3) 0.044(3) 0.023(2) 0.004(3)
C26 0.0361(16) 0.0443(17) 0.0452(17) -0.0059(14) -0.0017(14) -0.0028(13)
O1 0.0344(11) 0.0439(11) 0.0470(12) -0.0026(9) 0.0067(10) -0.0031(9)
O1W 0.0465(13) 0.0509(12) 0.0542(13) -0.0026(10) -0.0102(11) -0.0030(10)
O2 0.0575(15) 0.0481(13) 0.0700(16) 0.0082(12) 0.0150(13) 0.0084(11)
O2W 0.105(2) 0.0473(14) 0.112(2) -0.0114(15) -0.047(2) -0.0040(15)
O3W 0.091(2) 0.0777(18) 0.0640(16) 0.0122(14) -0.0044(15) 0.0060(16)
O3 0.080(2) 0.098(2) 0.0570(17) -0.0155(15) -0.0121(14) -0.0058(16)
O4 0.139(4) 0.169(4) 0.166(4) -0.108(4) -0.062(3) 0.013(3)
O4W 0.088(2) 0.101(2) 0.091(2) 0.0239(19) -0.0013(19) 0.0095(19)
O5 0.156(5) 0.187(5) 0.096(3) 0.037(3) 0.032(3) -0.005(4)
N1 0.0266(12) 0.0418(12) 0.0362(12) -0.0021(10) -0.0069(10) -0.0043(10)
N2 0.0348(13) 0.0444(13) 0.0435(13) -0.0042(11) -0.0099(11) -0.0076(11)
N3 0.0302(12) 0.0384(12) 0.0373(12) -0.0048(10) -0.0069(10) 0.0003(10)
N4 0.0377(14) 0.0449(14) 0.0478(14) 0.0083(11) -0.0142(12) -0.0047(11)
N5 0.0332(13) 0.0372(12) 0.0433(13) -0.0047(10) 0.0038(11) -0.0065(10)
N6 0.0361(14) 0.0480(14) 0.0542(16) 0.0088(12) 0.0081(12) -0.0031(12)
N7 0.080(3) 0.068(2) 0.062(2) -0.0132(17) -0.020(2) 0.0187(19)

loop_
_atom_type_symbol
_atom_type_description
_atom_type_scat_dispersion_real
_atom_type_scat_dispersion_imag
_atom_type_scat_source
C C 0.0033 0.0016 'International Tables Vol C Tables 4.2.6.8 and 6.1.1.4'
H H 0.0000 0.0000 'International Tables Vol C Tables 4.2.6.8 and 6.1.1.4'
N N 0.0061 0.0033 'International Tables Vol C Tables 4.2.6.8 and 6.1.1.4'
O O 0.0106 0.0060 'International Tables Vol C Tables 4.2.6.8 and 6.1.1.4'
Zn Zn 0.2839 1.4301 'International Tables Vol C Tables 4.2.6.8 and 6.1.1.4'

loop_
_geom_angle_atom_site_label_1
_geom_angle_atom_site_label_2
_geom_angle_atom_site_label_3
_geom_angle
_geom_angle_site_symmetry_1
_geom_angle_site_symmetry_3
N3 Zn1 N1 125.34(10) . .
N3 Zn1 N5 110.91(10) . .
N1 Zn1 N5 121.25(10) . .
N3 Zn1 O1 98.72(9) . .
N1 Zn1 O1 96.05(9) . .
N5 Zn1 O1 90.60(9) . .
N3 Zn1 O1W 85.74(9) . .
N1 Zn1 O1W 84.97(9) . .
N5 Zn1 O1W 83.51(9) . .
O1 Zn1 O1W 173.61(8) . .
C1 C1 C26 122.9(4) 2_467 .
C1 C1 H1A 118.5 2_467 .
C26 C1 H1A 118.5 . .
C3 C2 N1 109.6(3) . .
C3 C2 H2A 125.2 . .
N1 C2 H2A 125.2 . .
C2 C3 N2 106.5(3) . .
C2 C3 H3A 126.7 . .
N2 C3 H3A 126.7 . .
N1 C4 N2 111.6(3) . .
N1 C4 H4A 124.2 . .
N2 C4 H4A 124.2 . .
N2 C5 C6 112.0(3) . .
N2 C5 H5A 109.2 . .
C6 C5 H5A 109.2 . .
N2 C5 H5B 109.2 . .
C6 C5 H5B 109.2 . .
H5A C5 H5B 107.9 . .
C5 C6 C6 111.1(4) . 2_456
C5 C6 H6A 109.4 . .
C6 C6 H6A 109.4 2_456 .
C5 C6 H6B 109.4 . .
C6 C6 H6B 109.4 2_456 .
H6A C6 H6B 108.0 . .
C8 C7 N3 109.9(3) . .
C8 C7 H7A 125.1 . .
N3 C7 H7A 125.1 . .
C7 C8 N4 106.3(3) . .
C7 C8 H8A 126.9 . .
N4 C8 H8A 126.9 . .
N3 C9 N4 111.8(3) . .
N3 C9 H9A 124.1 . .
N4 C9 H9A 124.1 . .
N4 C10 C11 112.3(3) . .
N4 C10 H10A 109.1 . .
C11 C10 H10A 109.1 . .
N4 C10 H10B 109.1 . .
C11 C10 H10B 109.1 . .
H10A C10 H10B 107.9 . .
C11 C11 C10 114.2(4) 2_657 .
C11 C11 H11A 108.7 2_657 .
C10 C11 H11A 108.7 . .
C11 C11 H11B 108.7 2_657 .
C10 C11 H11B 108.7 . .
H11A C11 H11B 107.6 . .
C13 C12 N5 109.3(3) . .
C13 C12 H12A 125.3 . .
N5 C12 H12A 125.3 . .
C12 C13 N6 107.3(3) . .
C12 C13 H13A 126.4 . .
N6 C13 H13A 126.4 . .
N5 C14 N6 111.8(3) . .
N5 C14 H14A 124.1 . .
N6 C14 H14A 124.1 . .
N6 C15 C16 110.6(3) . .
N6 C15 H15A 109.5 . .
C16 C15 H15A 109.5 . .
N6 C15 H15B 109.5 . .
C16 C15 H15B 109.5 . .
H15A C15 H15B 108.1 . .
C16 C16 C15 113.5(6) 2_666 .
C16 C16 H16A 108.9 2_666 .
C15 C16 H16A 108.9 . .
C16 C16 H16B 108.9 2_666 .
C15 C16 H16B 108.9 . .
H16A C16 H16B 107.7 . .
O2 C26 O1 124.3(3) . .
O2 C26 C1 120.5(3) . .
O1 C26 C1 115.2(3) . .
C26 O1 Zn1 117.48(18) . .
Zn1 O1W H1WA 118.7 . .
Zn1 O1W H1WB 132.2 . .
H1WA O1W H1WB 101.2 . .
H2WA O2W H2WB 109.8 . .
H3WA O3W H3WB 108.1 . .
H4WA O4W H4WB 102.1 . .
C4 N1 C2 105.1(2) . .
C4 N1 Zn1 129.24(19) . .
C2 N1 Zn1 125.30(19) . .
C4 N2 C3 107.2(2) . .
C4 N2 C5 126.3(3) . .
C3 N2 C5 126.5(3) . .
C9 N3 C7 105.0(2) . .
C9 N3 Zn1 129.90(19) . .
C7 N3 Zn1 124.76(19) . .
C9 N4 C8 107.0(2) . .
C9 N4 C10 126.0(3) . .
C8 N4 C10 126.9(3) . .
C14 N5 C12 105.0(3) . .
C14 N5 Zn1 130.6(2) . .
C12 N5 Zn1 124.5(2) . .
C14 N6 C13 106.7(3) . .
C14 N6 C15 126.5(3) . .
C13 N6 C15 126.8(3) . .
O5 N7 O4 118.8(5) . .
O5 N7 O3 122.5(5) . .
O4 N7 O3 118.7(5) . .

loop_
_geom_bond_atom_site_label_1
_geom_bond_atom_site_label_2
_geom_bond_distance
_geom_bond_site_symmetry_2
Zn1 N3 2.005(2) .
Zn1 N1 2.017(2) .
Zn1 N5 2.017(2) .
Zn1 O1 2.071(2) .
Zn1 O1W 2.512(2) .
C1 C1 1.311(6) 2_467
C1 C26 1.492(4) .
C1 H1A 0.9300 .
C2 C3 1.339(4) .
C2 N1 1.385(4) .
C2 H2A 0.9300 .
C3 N2 1.371(4) .
C3 H3A 0.9300 .
C4 N1 1.317(4) .
C4 N2 1.336(4) .
C4 H4A 0.9300 .
C5 N2 1.472(4) .
C5 C6 1.506(5) .
C5 H5A 0.9700 .
C5 H5B 0.9700 .
C6 C6 1.535(6) 2_456
C6 H6A 0.9700 .
C6 H6B 0.9700 .
C7 C8 1.344(5) .
C7 N3 1.374(4) .
C7 H7A 0.9300 .
C8 N4 1.368(4) .
C8 H8A 0.9300 .
C9 N3 1.317(4) .
C9 N4 1.334(4) .
C9 H9A 0.9300 .
C10 N4 1.470(4) .
C10 C11 1.515(5) .
C10 H10A 0.9700 .
C10 H10B 0.9700 .
C11 C11 1.495(7) 2_657
C11 H11A 0.9700 .
C11 H11B 0.9700 .
C12 C13 1.338(5) .
C12 N5 1.367(4) .
C12 H12A 0.9300 .
C13 N6 1.348(5) .
C13 H13A 0.9300 .
C14 N5 1.314(4) .
C14 N6 1.332(4) .
C14 H14A 0.9300 .
C15 N6 1.474(4) .
C15 C16 1.537(6) .
C15 H15A 0.9700 .
C15 H15B 0.9700 .
C16 C16 1.415(9) 2_666
C16 H16A 0.9700 .
C16 H16B 0.9700 .
C26 O2 1.232(4) .
C26 O1 1.282(4) .
O1W H1WA 0.8501 .
O1W H1WB 0.8500 .
O2W H2WA 0.8500 .
O2W H2WB 0.8501 .
O3W H3WA 0.8500 .
O3W H3WB 0.8499 .
O3 N7 1.224(4) .
O4 N7 1.217(5) .
O4W H4WA 0.8500 .
O4W H4WB 0.8500 .
O5 N7 1.195(6) .
